data_1550849
loop_
_publ_author_name
'Chen, Sin-Yu'
'Chiu, Ya-Wen'
'Liou, Guey-Sheng'

_publ_section_title
;
 Substituent effects of AIE-active \a-cyanostilbene-containing
 triphenylamine derivatives on electrofluorochromic behavior.
;
_journal_issue 17
_journal_name_full Nanoscale
_journal_page_first 8597
_journal_page_last 8603
_journal_paper_doi 10.1039/c9nr02692d
_journal_volume 11
_journal_year 2019
_chemical_formula_sum 'C29 H23 Br N2 O2'
_chemical_formula_weight 511.40
_space_group_IT_number 2
_space_group_name_Hall '-P 1'
_space_group_name_H-M_alt 'P -1'
_symmetry_cell_setting triclinic
_symmetry_space_group_name_Hall '-P 1'
_symmetry_space_group_name_H-M 'P -1'
_atom_sites_solution_hydrogens geom
_atom_sites_solution_primary direct
_atom_sites_solution_secondary difmap
_audit_creation_method SHELXL-97
_audit_update_record
;
2019-01-29 deposited with the CCDC.    2019-04-04 downloaded from the CCDC.
;
_cell_angle_alpha 76.742(4)
_cell_angle_beta 78.065(4)
_cell_angle_gamma 83.320(4)
_cell_formula_units_Z 4
_cell_length_a 11.2848(5)
_cell_length_b 12.4618(5)
_cell_length_c 17.9846(8)
_cell_measurement_reflns_used 6565
_cell_measurement_temperature 200(2)
_cell_measurement_theta_max 75.7590
_cell_measurement_theta_min 3.6350
_cell_volume 2402.22(19)
_computing_cell_refinement 'CrysAlisPro 1.171.38.46 (Rigaku OD, 2015)'
_computing_data_collection 'CrysAlisPro 1.171.38.46 (Rigaku OD, 2015)'
_computing_data_reduction 'CrysAlisPro 1.171.38.46 (Rigaku OD, 2015)'
_computing_structure_refinement 'SHELXL-97 (Sheldrick, 1997)'
_computing_structure_solution 'SHELXS-97 (Sheldrick, 1990)'
_diffrn_ambient_temperature 200(2)
_diffrn_detector_area_resol_mean 10.2496
_diffrn_measured_fraction_theta_full 1.000
_diffrn_measured_fraction_theta_max 1.000
_diffrn_measurement_device_type 'Xcalibur, Atlas, Gemini'
_diffrn_measurement_method '\w scans'
_diffrn_radiation_monochromator graphite
_diffrn_radiation_source 'fine-focus sealed tube'
_diffrn_radiation_type CuK\a
_diffrn_radiation_wavelength 1.54178
_diffrn_reflns_av_R_equivalents 0.0445
_diffrn_reflns_av_sigmaI/netI 0.0498
_diffrn_reflns_limit_h_max 13
_diffrn_reflns_limit_h_min -13
_diffrn_reflns_limit_k_max 14
_diffrn_reflns_limit_k_min -14
_diffrn_reflns_limit_l_max 21
_diffrn_reflns_limit_l_min -21
_diffrn_reflns_number 19911
_diffrn_reflns_theta_full 68.00
_diffrn_reflns_theta_max 68.00
_diffrn_reflns_theta_min 3.65
_exptl_absorpt_coefficient_mu 2.560
_exptl_absorpt_correction_T_max 1.00000
_exptl_absorpt_correction_T_min 0.60427
_exptl_absorpt_correction_type multi-scan
_exptl_absorpt_process_details
; 
CrysAlisPro 1.171.38.46 (Rigaku Oxford Diffraction, 2015) 
Empirical absorption correction using spherical harmonics, 
 implemented in SCALE3 ABSPACK scaling algorithm. 
;
_exptl_crystal_colour 'translucent light yellow'
_exptl_crystal_density_diffrn 1.414
_exptl_crystal_density_method 'not measured'
_exptl_crystal_description prism
_exptl_crystal_F_000 1048
_exptl_crystal_size_max 0.400
_exptl_crystal_size_mid 0.120
_exptl_crystal_size_min 0.060
_refine_diff_density_max 0.558
_refine_diff_density_min -0.602
_refine_diff_density_rms 0.056
_refine_ls_extinction_method none
_refine_ls_goodness_of_fit_ref 1.014
_refine_ls_hydrogen_treatment mixed
_refine_ls_matrix_type full
_refine_ls_number_parameters 613
_refine_ls_number_reflns 8741
_refine_ls_number_restraints 0
_refine_ls_restrained_S_all 1.014
_refine_ls_R_factor_all 0.0707
_refine_ls_R_factor_gt 0.0462
_refine_ls_shift/su_max 0.006
_refine_ls_shift/su_mean 0.001
_refine_ls_structure_factor_coef Fsqd
_refine_ls_weighting_details 'calc w=1/[\s^2^(Fo^2^)+(0.0636P)^2^+0.1489P] where P=(Fo^2^+2Fc^2^)/3'
_refine_ls_weighting_scheme calc
_refine_ls_wR_factor_gt 0.1150
_refine_ls_wR_factor_ref 0.1322
_reflns_number_gt 6241
_reflns_number_total 8741
_reflns_threshold_expression >2sigma(I)
_cod_data_source_file c9nr02692d2.cif
_cod_data_source_block ic19011
_cod_depositor_comments 'Adding full bibliography for 1550847--1550849.cif.'
_cod_original_cell_volume 2402.22(18)
_cod_database_code 1550849

loop_
_symmetry_equiv_pos_as_xyz
'x, y, z'
'-x, -y, -z'

loop_
_atom_site_label
_atom_site_type_symbol
_atom_site_fract_x
_atom_site_fract_y
_atom_site_fract_z
_atom_site_U_iso_or_equiv
_atom_site_adp_type
_atom_site_occupancy
_atom_site_symmetry_multiplicity
_atom_site_calc_flag
_atom_site_refinement_flags
Br1 Br -0.28665(4) 0.60007(4) 0.70143(3) 0.06027(14) Uani 1 1 d .
O1 O 1.0129(2) 0.39963(19) 0.12001(14) 0.0493(6) Uani 1 1 d .
O2 O 0.8323(3) 1.1569(2) 0.04326(17) 0.0640(7) Uani 1 1 d .
N1 N 0.2117(3) 0.9643(3) 0.4557(2) 0.0669(10) Uani 1 1 d .
N2 N 0.6918(2) 0.7421(2) 0.21103(16) 0.0434(6) Uani 1 1 d .
C1 C -0.1423(3) 0.6497(3) 0.63347(19) 0.0442(8) Uani 1 1 d .
C2 C -0.0615(3) 0.5740(3) 0.6014(2) 0.0544(9) Uani 1 1 d .
H2A H -0.0788 0.4986 0.6127 0.065 Uiso 1 1 calc R
C3 C 0.0446(3) 0.6082(3) 0.5529(2) 0.0540(9) Uani 1 1 d .
H3A H 0.1006 0.5552 0.5315 0.065 Uiso 1 1 calc R
C4 C 0.0721(3) 0.7189(2) 0.53430(18) 0.0388(7) Uani 1 1 d .
C5 C -0.0115(3) 0.7919(3) 0.5676(2) 0.0488(8) Uani 1 1 d .
H5A H 0.0049 0.8676 0.5563 0.059 Uiso 1 1 calc R
C6 C -0.1190(3) 0.7592(3) 0.6171(2) 0.0520(9) Uani 1 1 d .
H6A H -0.1751 0.8115 0.6392 0.062 Uiso 1 1 calc R
C7 C 0.1850(3) 0.7555(2) 0.48011(18) 0.0375(7) Uani 1 1 d .
C8 C 0.2672(3) 0.6887(3) 0.4434(2) 0.0426(7) Uani 1 1 d .
H8A H 0.2471 0.6139 0.4561 0.051 Uiso 1 1 calc R
C9 C 0.3800(3) 0.7075(3) 0.38827(19) 0.0395(7) Uani 1 1 d .
C10 C 0.4363(3) 0.6185(2) 0.3549(2) 0.0429(8) Uani 1 1 d .
H10A H 0.4016 0.5491 0.3723 0.052 Uiso 1 1 calc R
C11 C 0.5387(3) 0.6275(2) 0.2986(2) 0.0417(7) Uani 1 1 d .
H11A H 0.5734 0.5652 0.2775 0.050 Uiso 1 1 calc R
C12 C 0.5927(3) 0.7290(2) 0.27188(19) 0.0374(7) Uani 1 1 d .
C13 C 0.5415(3) 0.8167(2) 0.30686(19) 0.0401(7) Uani 1 1 d .
H13A H 0.5787 0.8849 0.2913 0.048 Uiso 1 1 calc R
C14 C 0.4385(3) 0.8068(2) 0.36326(18) 0.0386(7) Uani 1 1 d .
H14A H 0.4061 0.8682 0.3859 0.046 Uiso 1 1 calc R
C15 C 0.7712(3) 0.6514(2) 0.19022(19) 0.0392(7) Uani 1 1 d .
C16 C 0.8219(3) 0.5738(3) 0.24530(19) 0.0426(7) Uani 1 1 d .
H16A H 0.8010 0.5794 0.2983 0.051 Uiso 1 1 calc R
C17 C 0.9026(3) 0.4880(3) 0.2248(2) 0.0422(7) Uani 1 1 d .
H17A H 0.9363 0.4352 0.2634 0.051 Uiso 1 1 calc R
C18 C 0.9337(3) 0.4798(2) 0.1472(2) 0.0403(7) Uani 1 1 d .
C19 C 0.8841(3) 0.5583(3) 0.09171(19) 0.0426(7) Uani 1 1 d .
H19A H 0.9058 0.5539 0.0385 0.051 Uiso 1 1 calc R
C20 C 0.8037(3) 0.6424(3) 0.1132(2) 0.0446(8) Uani 1 1 d .
H20A H 0.7698 0.6951 0.0746 0.054 Uiso 1 1 calc R
C21 C 0.7259(3) 0.8511(2) 0.16983(19) 0.0388(7) Uani 1 1 d .
C22 C 0.8395(3) 0.8808(3) 0.1707(2) 0.0427(7) Uani 1 1 d .
H22A H 0.8908 0.8312 0.2007 0.051 Uiso 1 1 calc R
C23 C 0.8800(3) 0.9820(3) 0.1283(2) 0.0458(8) Uani 1 1 d .
H23A H 0.9595 1.0007 0.1279 0.055 Uiso 1 1 calc R
C24 C 0.8026(3) 1.0555(3) 0.08655(19) 0.0442(8) Uani 1 1 d .
C25 C 0.6870(3) 1.0272(3) 0.0878(2) 0.0468(8) Uani 1 1 d .
H25A H 0.6334 1.0783 0.0604 0.056 Uiso 1 1 calc R
C26 C 0.6490(3) 0.9245(3) 0.12888(19) 0.0438(7) Uani 1 1 d .
H26A H 0.5702 0.9049 0.1288 0.053 Uiso 1 1 calc R
C27 C 0.2012(3) 0.8721(3) 0.4663(2) 0.0463(8) Uani 1 1 d .
C28 C 1.0765(3) 0.3258(3) 0.1730(2) 0.0556(9) Uani 1 1 d .
H28A H 1.1297 0.2729 0.1462 0.083 Uiso 1 1 calc R
H28B H 1.0184 0.2857 0.2157 0.083 Uiso 1 1 calc R
H28C H 1.1256 0.3674 0.1940 0.083 Uiso 1 1 calc R
C29 C 0.9520(4) 1.1873(3) 0.0382(3) 0.0750(13) Uani 1 1 d .
H29A H 0.9615 1.2618 0.0060 0.113 Uiso 1 1 calc R
H29B H 1.0111 1.1347 0.0148 0.113 Uiso 1 1 calc R
H29C H 0.9657 1.1862 0.0905 0.113 Uiso 1 1 calc R
Br2 Br 0.76897(4) 0.20795(4) 0.24767(3) 0.07422(17) Uani 1 1 d .
O3 O -0.4372(3) -0.2338(2) 0.91262(17) 0.0691(8) Uani 1 1 d .
O4 O -0.3876(2) 0.4650(2) 0.93805(17) 0.0594(7) Uani 1 1 d .
N3 N 0.3048(3) 0.4345(2) 0.55035(19) 0.0553(8) Uani 1 1 d .
N4 N -0.1704(3) 0.1352(2) 0.78003(17) 0.0457(7) Uani 1 1 d .
C30 C 0.6406(3) 0.2149(3) 0.3338(2) 0.0514(9) Uani 1 1 d .
C31 C 0.5585(4) 0.1341(3) 0.3567(2) 0.0616(11) Uani 1 1 d .
H31A H 0.5694 0.0736 0.3315 0.074 Uiso 1 1 calc R
C32 C 0.4615(4) 0.1415(3) 0.4158(2) 0.0571(10) Uani 1 1 d .
H32A H 0.4052 0.0859 0.4309 0.069 Uiso 1 1 calc R
C33 C 0.4440(3) 0.2292(3) 0.45407(19) 0.0426(7) Uani 1 1 d .
C34 C 0.5303(3) 0.3084(3) 0.4304(2) 0.0447(8) Uani 1 1 d .
H34A H 0.5216 0.3681 0.4563 0.054 Uiso 1 1 calc R
C35 C 0.6279(3) 0.3017(3) 0.3703(2) 0.0499(8) Uani 1 1 d .
H35A H 0.6851 0.3566 0.3546 0.060 Uiso 1 1 calc R
C36 C 0.3356(3) 0.2425(3) 0.51503(19) 0.0414(7) Uani 1 1 d .
C37 C 0.2582(3) 0.1625(3) 0.5492(2) 0.0460(8) Uani 1 1 d .
H37A H 0.2817 0.0942 0.5335 0.055 Uiso 1 1 calc R
C38 C 0.1458(3) 0.1624(3) 0.60564(19) 0.0440(8) Uani 1 1 d .
C39 C 0.0995(3) 0.0597(3) 0.6422(2) 0.0484(8) Uani 1 1 d .
H39A H 0.1411 -0.0053 0.6277 0.058 Uiso 1 1 calc R
C40 C -0.0043(3) 0.0498(3) 0.6985(2) 0.0452(8) Uani 1 1 d .
H40A H -0.0318 -0.0214 0.7225 0.054 Uiso 1 1 calc R
C41 C -0.0694(3) 0.1426(3) 0.72072(19) 0.0420(7) Uani 1 1 d .
C42 C -0.0280(3) 0.2472(3) 0.6807(2) 0.0444(8) Uani 1 1 d .
H42A H -0.0733 0.3124 0.6923 0.053 Uiso 1 1 calc R
C43 C 0.0763(3) 0.2557(3) 0.6256(2) 0.0461(8) Uani 1 1 d .
H43A H 0.1022 0.3270 0.6002 0.055 Uiso 1 1 calc R
C44 C -0.2311(3) 0.0344(3) 0.8104(2) 0.0431(7) Uani 1 1 d .
C45 C -0.2762(3) -0.0171(3) 0.7637(2) 0.0452(8) Uani 1 1 d .
H45A H -0.2605 0.0102 0.7091 0.054 Uiso 1 1 calc R
C46 C -0.3448(3) -0.1087(3) 0.7947(2) 0.0492(8) Uani 1 1 d .
H46A H -0.3750 -0.1440 0.7616 0.059 Uiso 1 1 calc R
C47 C -0.3681(3) -0.1473(3) 0.8746(2) 0.0505(9) Uani 1 1 d .
C48 C -0.3210(4) -0.0966(3) 0.9217(2) 0.0554(9) Uani 1 1 d .
H48A H -0.3359 -0.1240 0.9763 0.066 Uiso 1 1 calc R
C49 C -0.2524(3) -0.0068(3) 0.8902(2) 0.0510(8) Uani 1 1 d .
H49A H -0.2198 0.0269 0.9231 0.061 Uiso 1 1 calc R
C50 C -0.2207(3) 0.2259(3) 0.81685(19) 0.0423(7) Uani 1 1 d .
C51 C -0.3433(3) 0.2546(3) 0.8246(2) 0.0493(8) Uani 1 1 d .
H51A H -0.3918 0.2193 0.8013 0.059 Uiso 1 1 calc R
C52 C -0.3964(3) 0.3337(3) 0.8654(2) 0.0548(9) Uani 1 1 d .
H52A H -0.4817 0.3510 0.8715 0.066 Uiso 1 1 calc R
C53 C -0.3269(3) 0.3885(3) 0.8978(2) 0.0451(8) Uani 1 1 d .
C54 C -0.2031(3) 0.3633(3) 0.8877(2) 0.0498(8) Uani 1 1 d .
H54A H -0.1538 0.4025 0.9076 0.060 Uiso 1 1 calc R
C55 C -0.1506(3) 0.2811(3) 0.8486(2) 0.0508(9) Uani 1 1 d .
H55A H -0.0657 0.2623 0.8434 0.061 Uiso 1 1 calc R
C56 C 0.3158(3) 0.3490(3) 0.5355(2) 0.0451(8) Uani 1 1 d .
C57 C -0.5044(4) -0.2764(4) 0.8687(3) 0.0807(15) Uani 1 1 d .
H57A H -0.5493 -0.3379 0.9024 0.121 Uiso 1 1 calc R
H57B H -0.4487 -0.3028 0.8260 0.121 Uiso 1 1 calc R
H57C H -0.5618 -0.2180 0.8473 0.121 Uiso 1 1 calc R
C58 C -0.3215(3) 0.5110(3) 0.9813(3) 0.0626(11) Uani 1 1 d .
H58A H -0.3753 0.5638 1.0077 0.094 Uiso 1 1 calc R
H58B H -0.2536 0.5490 0.9459 0.094 Uiso 1 1 calc R
H58C H -0.2900 0.4517 1.0199 0.094 Uiso 1 1 calc R

loop_
_atom_site_aniso_label
_atom_site_aniso_U_11
_atom_site_aniso_U_22
_atom_site_aniso_U_33
_atom_site_aniso_U_23
_atom_site_aniso_U_13
_atom_site_aniso_U_12
Br1 0.0463(2) 0.0722(3) 0.0601(3) -0.0164(2) 0.00695(18) -0.02061(18)
O1 0.0459(13) 0.0519(13) 0.0522(15) -0.0228(11) -0.0054(11) 0.0054(10)
O2 0.0723(18) 0.0446(13) 0.0654(18) 0.0041(12) -0.0029(14) -0.0136(12)
N1 0.071(2) 0.0430(18) 0.078(2) -0.0245(16) 0.0235(18) -0.0132(15)
N2 0.0411(15) 0.0356(13) 0.0474(16) -0.0113(12) 0.0068(12) -0.0002(11)
C1 0.0361(17) 0.0535(19) 0.0392(18) -0.0058(15) 0.0010(14) -0.0107(14)
C2 0.053(2) 0.0367(17) 0.065(2) -0.0061(16) 0.0064(18) -0.0064(15)
C3 0.049(2) 0.0406(18) 0.061(2) -0.0090(16) 0.0091(18) 0.0012(15)
C4 0.0395(17) 0.0390(16) 0.0358(17) -0.0062(13) -0.0045(13) -0.0016(13)
C5 0.0470(19) 0.0413(17) 0.056(2) -0.0165(15) 0.0045(16) -0.0074(14)
C6 0.0434(19) 0.0460(19) 0.063(2) -0.0203(17) 0.0085(17) -0.0052(15)
C7 0.0387(16) 0.0362(15) 0.0366(17) -0.0078(13) -0.0032(13) -0.0051(12)
C8 0.0432(18) 0.0354(16) 0.0471(19) -0.0070(14) -0.0026(15) -0.0074(13)
C9 0.0392(17) 0.0388(16) 0.0379(17) -0.0068(13) -0.0040(13) -0.0010(13)
C10 0.0444(18) 0.0324(15) 0.050(2) -0.0103(14) -0.0010(15) -0.0072(13)
C11 0.0420(17) 0.0339(15) 0.0488(19) -0.0152(14) -0.0024(15) 0.0014(13)
C12 0.0353(16) 0.0376(15) 0.0384(17) -0.0109(13) -0.0025(13) -0.0006(12)
C13 0.0425(17) 0.0346(15) 0.0426(18) -0.0106(13) -0.0027(14) -0.0050(13)
C14 0.0422(17) 0.0338(15) 0.0391(17) -0.0131(13) -0.0020(14) 0.0011(12)
C15 0.0354(16) 0.0357(15) 0.0429(18) -0.0098(13) 0.0034(13) -0.0048(12)
C16 0.0479(19) 0.0444(17) 0.0339(17) -0.0133(14) 0.0010(14) -0.0028(14)
C17 0.0399(17) 0.0410(16) 0.0441(19) -0.0092(14) -0.0054(14) -0.0005(13)
C18 0.0329(15) 0.0388(16) 0.0489(19) -0.0172(14) 0.0039(14) -0.0056(12)
C19 0.0400(17) 0.0501(18) 0.0367(17) -0.0132(14) 0.0004(14) -0.0046(14)
C20 0.0463(19) 0.0429(17) 0.0428(19) -0.0099(14) -0.0056(15) 0.0015(14)
C21 0.0397(17) 0.0349(15) 0.0394(17) -0.0130(13) 0.0026(14) 0.0000(12)
C22 0.0383(17) 0.0419(17) 0.0462(19) -0.0090(14) -0.0073(14) 0.0018(13)
C23 0.0430(18) 0.0470(18) 0.0471(19) -0.0122(15) -0.0008(15) -0.0113(14)
C24 0.053(2) 0.0385(16) 0.0370(18) -0.0087(13) 0.0019(15) -0.0045(14)
C25 0.0439(18) 0.0468(18) 0.046(2) -0.0079(15) -0.0077(15) 0.0062(14)
C26 0.0365(17) 0.0501(18) 0.0422(18) -0.0106(15) -0.0001(14) -0.0043(14)
C27 0.0427(18) 0.047(2) 0.0441(19) -0.0153(15) 0.0105(15) -0.0062(14)
C28 0.044(2) 0.054(2) 0.066(3) -0.0160(18) -0.0078(18) 0.0072(16)
C29 0.087(3) 0.057(2) 0.079(3) -0.002(2) -0.007(3) -0.034(2)
Br2 0.0613(3) 0.0789(3) 0.0727(3) -0.0275(2) 0.0253(2) -0.0104(2)
O3 0.079(2) 0.0483(15) 0.0677(18) -0.0002(13) 0.0071(15) -0.0176(13)
O4 0.0404(13) 0.0650(16) 0.0777(19) -0.0366(14) -0.0005(13) 0.0006(11)
N3 0.0570(19) 0.0465(17) 0.0550(19) -0.0111(14) 0.0048(15) -0.0003(14)
N4 0.0437(15) 0.0447(15) 0.0466(16) -0.0144(12) 0.0032(13) -0.0060(12)
C30 0.0457(19) 0.054(2) 0.048(2) -0.0139(16) 0.0093(16) -0.0030(15)
C31 0.064(2) 0.056(2) 0.065(3) -0.0275(19) 0.011(2) -0.0128(18)
C32 0.058(2) 0.051(2) 0.061(2) -0.0233(18) 0.0132(19) -0.0147(17)
C33 0.0423(18) 0.0445(17) 0.0390(18) -0.0098(14) -0.0023(14) -0.0033(14)
C34 0.0446(18) 0.0430(17) 0.0449(19) -0.0123(15) -0.0011(15) -0.0044(14)
C35 0.0445(19) 0.0499(19) 0.052(2) -0.0102(16) 0.0001(16) -0.0066(15)
C36 0.0401(17) 0.0452(17) 0.0380(17) -0.0127(14) -0.0019(14) -0.0015(13)
C37 0.0480(19) 0.0474(18) 0.0419(19) -0.0148(15) 0.0002(15) -0.0059(15)
C38 0.0422(18) 0.0526(19) 0.0373(17) -0.0127(14) -0.0009(14) -0.0091(14)
C39 0.0456(19) 0.0503(19) 0.050(2) -0.0204(16) -0.0001(16) -0.0025(15)
C40 0.0477(19) 0.0425(17) 0.0438(19) -0.0108(14) -0.0013(15) -0.0071(14)
C41 0.0372(17) 0.0499(18) 0.0374(17) -0.0080(14) -0.0039(14) -0.0048(14)
C42 0.0430(18) 0.0415(17) 0.0447(19) -0.0059(14) -0.0047(15) 0.0006(14)
C43 0.0444(18) 0.0464(18) 0.0446(19) -0.0056(15) -0.0059(15) -0.0041(14)
C44 0.0374(17) 0.0419(17) 0.0448(19) -0.0091(14) 0.0026(14) -0.0007(13)
C45 0.0421(18) 0.0466(18) 0.0424(19) -0.0076(14) 0.0002(15) -0.0029(14)
C46 0.0472(19) 0.0463(18) 0.052(2) -0.0131(16) -0.0006(16) -0.0040(15)
C47 0.053(2) 0.0349(16) 0.056(2) -0.0060(15) 0.0020(17) -0.0016(14)
C48 0.064(2) 0.052(2) 0.040(2) 0.0002(16) -0.0006(17) 0.0018(17)
C49 0.052(2) 0.056(2) 0.044(2) -0.0108(16) -0.0048(16) -0.0054(16)
C50 0.0370(17) 0.0441(17) 0.0408(18) -0.0074(14) 0.0038(14) -0.0053(13)
C51 0.0407(18) 0.059(2) 0.051(2) -0.0190(17) -0.0058(16) -0.0063(15)
C52 0.0317(17) 0.069(2) 0.067(2) -0.026(2) -0.0072(17) 0.0037(16)
C53 0.0378(17) 0.0451(17) 0.049(2) -0.0112(15) 0.0004(15) -0.0028(14)
C54 0.0380(18) 0.054(2) 0.060(2) -0.0211(17) -0.0024(16) -0.0081(15)
C55 0.0315(17) 0.057(2) 0.066(2) -0.0218(18) -0.0052(16) 0.0011(14)
C56 0.0406(18) 0.052(2) 0.0387(18) -0.0070(15) 0.0002(14) -0.0040(14)
C57 0.080(3) 0.057(2) 0.098(4) -0.019(2) 0.015(3) -0.026(2)
C58 0.048(2) 0.067(2) 0.075(3) -0.033(2) 0.005(2) -0.0104(18)

loop_
_atom_type_symbol
_atom_type_description
_atom_type_scat_dispersion_real
_atom_type_scat_dispersion_imag
_atom_type_scat_source
C C 0.0181 0.0091 'International Tables Vol C Tables 4.2.6.8 and 6.1.1.4'
H H 0.0000 0.0000 'International Tables Vol C Tables 4.2.6.8 and 6.1.1.4'
N N 0.0311 0.0180 'International Tables Vol C Tables 4.2.6.8 and 6.1.1.4'
O O 0.0492 0.0322 'International Tables Vol C Tables 4.2.6.8 and 6.1.1.4'
Br Br -0.6763 1.2805 'International Tables Vol C Tables 4.2.6.8 and 6.1.1.4'

loop_
_geom_angle_atom_site_label_1
_geom_angle_atom_site_label_2
_geom_angle_atom_site_label_3
_geom_angle
C18 O1 C28 117.9(3)
C24 O2 C29 117.5(3)
C12 N2 C15 122.9(3)
C12 N2 C21 120.5(2)
C15 N2 C21 116.3(2)
C6 C1 C2 120.8(3)
C6 C1 Br1 120.5(3)
C2 C1 Br1 118.7(2)
C1 C2 C3 119.6(3)
C2 C3 C4 121.7(3)
C5 C4 C3 116.8(3)
C5 C4 C7 121.9(3)
C3 C4 C7 121.3(3)
C4 C5 C6 122.6(3)
C1 C6 C5 118.6(3)
C8 C7 C27 120.4(3)
C8 C7 C4 124.4(3)
C27 C7 C4 115.2(3)
C7 C8 C9 133.1(3)
C14 C9 C10 116.2(3)
C14 C9 C8 126.8(3)
C10 C9 C8 117.0(3)
C11 C10 C9 122.8(3)
C10 C11 C12 120.0(3)
N2 C12 C13 121.1(3)
N2 C12 C11 120.9(3)
C13 C12 C11 117.9(3)
C14 C13 C12 121.5(3)
C13 C14 C9 121.4(3)
C16 C15 C20 118.4(3)
C16 C15 N2 121.3(3)
C20 C15 N2 120.3(3)
C15 C16 C17 121.4(3)
C16 C17 C18 119.5(3)
O1 C18 C19 116.0(3)
O1 C18 C17 124.7(3)
C19 C18 C17 119.3(3)
C20 C19 C18 120.4(3)
C19 C20 C15 121.1(3)
C22 C21 C26 119.7(3)
C22 C21 N2 118.5(3)
C26 C21 N2 121.7(3)
C21 C22 C23 121.1(3)
C22 C23 C24 119.0(3)
O2 C24 C25 115.9(3)
O2 C24 C23 124.2(3)
C25 C24 C23 119.9(3)
C24 C25 C26 120.3(3)
C21 C26 C25 119.9(3)
N1 C27 C7 178.7(4)
C47 O3 C57 117.5(3)
C53 O4 C58 117.6(3)
C41 N4 C50 123.0(3)
C41 N4 C44 121.8(3)
C50 N4 C44 115.2(3)
C35 C30 C31 120.9(3)
C35 C30 Br2 119.7(3)
C31 C30 Br2 119.3(3)
C32 C31 C30 120.0(3)
C31 C32 C33 121.1(3)
C32 C33 C34 117.4(3)
C32 C33 C36 122.1(3)
C34 C33 C36 120.4(3)
C35 C34 C33 121.6(3)
C30 C35 C34 118.9(3)
C37 C36 C56 121.0(3)
C37 C36 C33 123.9(3)
C56 C36 C33 115.1(3)
C36 C37 C38 131.6(3)
C43 C38 C39 116.3(3)
C43 C38 C37 126.1(3)
C39 C38 C37 117.5(3)
C40 C39 C38 122.3(3)
C39 C40 C41 120.9(3)
N4 C41 C40 122.3(3)
N4 C41 C42 120.3(3)
C40 C41 C42 117.4(3)
C43 C42 C41 121.1(3)
C42 C43 C38 121.9(3)
C45 C44 C49 119.2(3)
C45 C44 N4 122.0(3)
C49 C44 N4 118.7(3)
C44 C45 C46 121.5(3)
C47 C46 C45 118.8(4)
O3 C47 C48 115.4(3)
O3 C47 C46 124.8(4)
C48 C47 C46 119.8(3)
C49 C48 C47 120.7(3)
C48 C49 C44 120.0(4)
C51 C50 C55 118.9(3)
C51 C50 N4 119.0(3)
C55 C50 N4 122.0(3)
C52 C51 C50 120.8(3)
C51 C52 C53 120.6(3)
O4 C53 C54 124.5(3)
O4 C53 C52 116.5(3)
C54 C53 C52 119.0(3)
C53 C54 C55 120.1(3)
C54 C55 C50 120.6(3)
N3 C56 C36 177.3(4)

loop_
_geom_bond_atom_site_label_1
_geom_bond_atom_site_label_2
_geom_bond_distance
Br1 C1 1.896(3)
O1 C18 1.368(4)
O1 C28 1.414(4)
O2 C24 1.362(4)
O2 C29 1.425(5)
N1 C27 1.136(4)
N2 C12 1.389(4)
N2 C15 1.428(4)
N2 C21 1.444(4)
C1 C6 1.373(5)
C1 C2 1.373(5)
C2 C3 1.375(5)
C3 C4 1.399(4)
C4 C5 1.376(5)
C4 C7 1.483(4)
C5 C6 1.390(5)
C7 C8 1.345(4)
C7 C27 1.444(4)
C8 C9 1.449(4)
C9 C14 1.407(4)
C9 C10 1.407(4)
C10 C11 1.367(4)
C11 C12 1.408(4)
C12 C13 1.393(4)
C13 C14 1.372(4)
C15 C16 1.382(5)
C15 C20 1.385(5)
C16 C17 1.388(5)
C17 C18 1.391(5)
C18 C19 1.386(5)
C19 C20 1.375(5)
C21 C22 1.378(4)
C21 C26 1.380(5)
C22 C23 1.389(4)
C23 C24 1.392(5)
C24 C25 1.385(5)
C25 C26 1.389(5)
Br2 C30 1.899(3)
O3 C47 1.368(4)
O3 C57 1.421(6)
O4 C53 1.364(4)
O4 C58 1.426(5)
N3 C56 1.144(4)
N4 C41 1.386(4)
N4 C50 1.441(4)
N4 C44 1.442(4)
C30 C35 1.369(5)
C30 C31 1.382(5)
C31 C32 1.370(5)
C32 C33 1.395(5)
C33 C34 1.401(4)
C33 C36 1.486(4)
C34 C35 1.385(5)
C36 C37 1.355(5)
C36 C56 1.438(5)
C37 C38 1.450(4)
C38 C43 1.400(5)
C38 C39 1.404(5)
C39 C40 1.378(5)
C40 C41 1.389(5)
C41 C42 1.416(4)
C42 C43 1.370(5)
C44 C45 1.369(5)
C44 C49 1.389(5)
C45 C46 1.396(5)
C46 C47 1.386(5)
C47 C48 1.381(6)
C48 C49 1.379(5)
C50 C51 1.374(5)
C50 C55 1.385(5)
C51 C52 1.372(5)
C52 C53 1.385(5)
C53 C54 1.379(5)
C54 C55 1.383(5)
